data_2211445
loop_
_publ_author_name
'Koziol, Anna E.'
'Chilmonczyk, Zdzislaw'
'Cybulski, Jacek'

_publ_section_title
;
 Buspirone free base
;
_journal_coeditor_code HG2129
_journal_issue 12
_journal_name_full 'Acta Crystallographica Section E'
_journal_page_first o5616
_journal_page_last o5618
_journal_paper_doi 10.1107/S1600536806047726
_journal_volume 62
_journal_year 2006
_chemical_formula_iupac 'C21 H31 N5 O2'
_chemical_formula_moiety 'C21 H31 N5 O2'
_chemical_formula_sum 'C21 H31 N5 O2'
_chemical_formula_weight 385.51
_chemical_name_common buspirone
_chemical_name_systematic
;
 8-[4-(4-pyrimidin-2-ylpiperazin-1-yl)butyl]-8-azaspiro[4,5]decane-7,9-dione
;
_space_group_IT_number 14
_symmetry_cell_setting monoclinic
_symmetry_space_group_name_Hall '-P 2ybc'
_symmetry_space_group_name_H-M 'P 1 21/c 1'
_atom_sites_solution_hydrogens geom
_atom_sites_solution_primary direct
_atom_sites_solution_secondary difmap
_audit_creation_method 'SHELXL-97 WinGX'
_cell_angle_alpha 90.00
_cell_angle_beta 99.28(3)
_cell_angle_gamma 90.00
_cell_formula_units_Z 4
_cell_length_a 10.548(2)
_cell_length_b 11.764(2)
_cell_length_c 16.998(3)
_cell_measurement_reflns_used 50
_cell_measurement_temperature 292(2)
_cell_measurement_theta_max 22
_cell_measurement_theta_min 6
_cell_volume 2081.6(7)
_computing_cell_refinement 'KM-4 Software'
_computing_data_collection 'KM-4 Software (Kuma Diffraction, 1999)'
_computing_data_reduction 'KM-4 Software'
_computing_molecular_graphics 'SHELXTL/PC (Sheldrick, 1990)'
_computing_publication_material 'SHELXL97 and enCIFer (Allen <i>et al.</i>,  2004)'
_computing_structure_refinement 'SHELXL97 (Sheldrick, 1997)'
_computing_structure_solution 'SHELXS97 (Sheldrick, 1997)'
_diffrn_ambient_temperature 567(2)
_diffrn_measured_fraction_theta_full 0.967
_diffrn_measured_fraction_theta_max 0.940
_diffrn_measurement_device_type 'Kuma KM4 four-circle'
_diffrn_measurement_method '\w--2\q scans'
_diffrn_radiation_monochromator graphite
_diffrn_radiation_source 'fine-focus sealed tube'
_diffrn_radiation_type CuK\a
_diffrn_radiation_wavelength 1.54178
_diffrn_reflns_av_R_equivalents 0.0458
_diffrn_reflns_av_sigmaI/netI 0.0262
_diffrn_reflns_limit_h_max 13
_diffrn_reflns_limit_h_min -13
_diffrn_reflns_limit_k_max 15
_diffrn_reflns_limit_k_min 0
_diffrn_reflns_limit_l_max 21
_diffrn_reflns_limit_l_min 0
_diffrn_reflns_number 4454
_diffrn_reflns_theta_full 75.00
_diffrn_reflns_theta_max 81.34
_diffrn_reflns_theta_min 4.25
_diffrn_standards_decay_% 0.11
_diffrn_standards_interval_count 100
_diffrn_standards_number 3
_exptl_absorpt_coefficient_mu 0.650
_exptl_absorpt_correction_type none
_exptl_crystal_colour colorless
_exptl_crystal_density_diffrn 1.230
_exptl_crystal_density_method 'not measured'
_exptl_crystal_description prism
_exptl_crystal_F_000 832
_exptl_crystal_size_max 0.35
_exptl_crystal_size_mid 0.28
_exptl_crystal_size_min 0.19
_refine_diff_density_max 0.195
_refine_diff_density_min -0.149
_refine_ls_extinction_coef 0.0008(2)
_refine_ls_extinction_expression Fc^*^=kFc[1+0.001xFc^2^\l^3^/sin(2\q)]^-1/4^
_refine_ls_extinction_method SHELXL
_refine_ls_goodness_of_fit_ref 1.060
_refine_ls_hydrogen_treatment constr
_refine_ls_matrix_type full
_refine_ls_number_parameters 254
_refine_ls_number_reflns 4320
_refine_ls_number_restraints 0
_refine_ls_restrained_S_all 1.060
_refine_ls_R_factor_all 0.0818
_refine_ls_R_factor_gt 0.0457
_refine_ls_shift/su_max 0.000
_refine_ls_shift/su_mean 0.000
_refine_ls_structure_factor_coef Fsqd
_refine_ls_weighting_details 'calc w=1/[\s^2^(Fo^2^)+(0.08P)^2^+0.26P] where P=(Fo^2^+2Fc^2^)/3'
_refine_ls_weighting_scheme calc
_refine_ls_wR_factor_gt 0.1284
_refine_ls_wR_factor_ref 0.1501
_reflns_number_gt 2791
_reflns_number_total 4320
_reflns_threshold_expression I>2\s(I)
_cod_data_source_file hg2129.cif
_cod_data_source_block I
_cod_original_sg_symbol_H-M 'P 21/c'
_cod_database_code 2211445
_cod_database_fobs_code 2211445

loop_
_symmetry_equiv_pos_as_xyz
'x, y, z'
'-x, y+1/2, -z+1/2'
'-x, -y, -z'
'x, -y-1/2, z-1/2'

loop_
_atom_site_type_symbol
_atom_site_label
_atom_site_fract_x
_atom_site_fract_y
_atom_site_fract_z
_atom_site_U_iso_or_equiv
_atom_site_adp_type
_atom_site_calc_flag
_atom_site_refinement_flags
_atom_site_occupancy
N N1 0.65633(17) 0.29318(15) 0.12095(10) 0.0634(4) Uani d . 1
C C2 0.58135(17) 0.20416(15) 0.13173(10) 0.0484(4) Uani d . 1
C C4 0.6373(2) 0.1043(2) 0.02871(12) 0.0642(5) Uani d . 1
H H4 0.6306 0.0398 -0.0033 0.077 Uiso calc R 1
N N5 0.56743(16) 0.10915(14) 0.08718(9) 0.0558(4) Uani d . 1
C C5 0.7181(2) 0.1888(2) 0.01329(13) 0.0702(6) Uani d . 1
H H5 0.7664 0.1833 -0.0277 0.084 Uiso calc R 1
C C6 0.7239(2) 0.2822(2) 0.06166(13) 0.0712(6) Uani d . 1
H H6 0.7781 0.3414 0.0526 0.085 Uiso calc R 1
N N2 0.51537(16) 0.21005(12) 0.19382(9) 0.0540(4) Uani d . 1
C C11 0.5056(2) 0.31577(15) 0.23694(11) 0.0555(4) Uani d . 1
H H11A 0.4272 0.3551 0.2146 0.067 Uiso calc R 1
H H11B 0.5777 0.3646 0.2314 0.067 Uiso calc R 1
C C12 0.50501(19) 0.29129(16) 0.32412(11) 0.0543(4) Uani d . 1
H H12A 0.5866 0.2579 0.3473 0.065 Uiso calc R 1
H H12B 0.4949 0.3619 0.3519 0.065 Uiso calc R 1
N N3 0.40118(14) 0.21389(12) 0.33457(8) 0.0458(3) Uani d . 1
C C13 0.42048(18) 0.10728(15) 0.29413(11) 0.0511(4) Uani d . 1
H H13A 0.3532 0.0540 0.3016 0.061 Uiso calc R 1
H H13B 0.5023 0.0744 0.3175 0.061 Uiso calc R 1
C C14 0.41867(19) 0.12625(15) 0.20606(11) 0.0547(4) Uani d . 1
H H14A 0.4358 0.0551 0.1809 0.066 Uiso calc R 1
H H14B 0.3344 0.1527 0.1816 0.066 Uiso calc R 1
C C15 0.39634(18) 0.19628(18) 0.41919(10) 0.0547(4) Uani d . 1
H H15A 0.4045 0.2693 0.4460 0.066 Uiso calc R 1
H H15B 0.4692 0.1501 0.4421 0.066 Uiso calc R 1
C C16 0.27429(18) 0.13927(19) 0.43495(11) 0.0567(5) Uani d . 1
H H16A 0.2706 0.0628 0.4134 0.068 Uiso calc R 1
H H16B 0.2008 0.1809 0.4076 0.068 Uiso calc R 1
C C17 0.26603(19) 0.1336(2) 0.52312(11) 0.0617(5) Uani d . 1
H H17A 0.3325 0.0833 0.5495 0.074 Uiso calc R 1
H H17B 0.2811 0.2087 0.5464 0.074 Uiso calc R 1
C C18 0.13605(19) 0.09098(19) 0.53696(11) 0.0579(5) Uani d . 1
H H18A 0.0700 0.1430 0.5122 0.069 Uiso calc R 1
H H18B 0.1197 0.0173 0.5117 0.069 Uiso calc R 1
N N4 0.12816(15) 0.08068(13) 0.62232(9) 0.0503(4) Uani d . 1
C C19 0.09726(18) 0.17800(15) 0.66237(12) 0.0526(4) Uani d . 1
O O1 0.07278(19) 0.26518(13) 0.62565(10) 0.0817(5) Uani d . 1
C C20 0.10124(18) 0.17056(16) 0.75032(11) 0.0516(4) Uani d . 1
H H20A 0.0399 0.2243 0.7656 0.062 Uiso calc R 1
H H20B 0.1860 0.1933 0.7765 0.062 Uiso calc R 1
C C21 0.07164(16) 0.05300(15) 0.78065(10) 0.0466(4) Uani d . 1
C C22 0.15831(19) -0.03164(17) 0.74689(12) 0.0588(5) Uani d . 1
H H22A 0.2460 -0.0196 0.7731 0.071 Uiso calc R 1
H H22B 0.1336 -0.1079 0.7601 0.071 Uiso calc R 1
C C23 0.15520(19) -0.02485(16) 0.65882(12) 0.0567(5) Uani d . 1
O O2 0.1778(2) -0.10608(14) 0.61948(11) 0.0919(6) Uani d . 1
C C24 -0.1339(2) 0.0819(2) 0.82513(15) 0.0759(6) Uani d . 1
H H24A -0.1745 0.1531 0.8065 0.091 Uiso calc R 1
H H24B -0.1987 0.0321 0.8409 0.091 Uiso calc R 1
C C25 -0.07245(17) 0.02654(17) 0.75916(12) 0.0558(4) Uani d . 1
H H25A -0.1074 0.0584 0.7076 0.067 Uiso calc R 1
H H25B -0.0872 -0.0549 0.7577 0.067 Uiso calc R 1
C C26 -0.0284(2) 0.1028(3) 0.89458(14) 0.0813(7) Uani d . 1
H H26A -0.0492 0.0675 0.9425 0.098 Uiso calc R 1
H H26B -0.0164 0.1836 0.9041 0.098 Uiso calc R 1
C C27 0.0918(2) 0.0502(2) 0.87194(11) 0.0634(5) Uani d . 1
H H27A 0.1024 -0.0273 0.8913 0.076 Uiso calc R 1
H H27B 0.1672 0.0937 0.8941 0.076 Uiso calc R 1

loop_
_atom_site_aniso_label
_atom_site_aniso_U_11
_atom_site_aniso_U_22
_atom_site_aniso_U_33
_atom_site_aniso_U_12
_atom_site_aniso_U_13
_atom_site_aniso_U_23
N1 0.0681(10) 0.0685(11) 0.0587(10) -0.0125(8) 0.0253(8) 0.0010(8)
C2 0.0508(9) 0.0517(9) 0.0435(9) 0.0029(7) 0.0098(7) 0.0033(7)
C4 0.0677(12) 0.0766(14) 0.0500(11) 0.0200(11) 0.0146(9) -0.0029(9)
N5 0.0629(9) 0.0579(9) 0.0481(8) 0.0060(7) 0.0138(7) -0.0042(7)
C5 0.0588(11) 0.1003(17) 0.0561(12) 0.0171(11) 0.0236(9) 0.0062(12)
C6 0.0644(12) 0.0893(16) 0.0654(13) -0.0045(11) 0.0273(10) 0.0087(12)
N2 0.0692(10) 0.0452(8) 0.0531(9) -0.0118(7) 0.0260(7) -0.0075(6)
C11 0.0754(12) 0.0410(8) 0.0554(11) -0.0108(8) 0.0261(9) -0.0040(8)
C12 0.0639(11) 0.0497(9) 0.0523(10) -0.0145(8) 0.0181(8) -0.0055(8)
N3 0.0513(7) 0.0449(7) 0.0435(7) -0.0048(6) 0.0147(6) -0.0022(6)
C13 0.0613(10) 0.0409(8) 0.0546(10) -0.0066(7) 0.0199(8) -0.0005(7)
C14 0.0678(11) 0.0463(9) 0.0539(10) -0.0122(8) 0.0215(8) -0.0089(8)
C15 0.0544(10) 0.0670(12) 0.0437(9) -0.0134(8) 0.0114(7) -0.0012(8)
C16 0.0563(10) 0.0713(12) 0.0437(9) -0.0144(9) 0.0114(8) 0.0006(8)
C17 0.0591(11) 0.0833(14) 0.0448(10) -0.0191(10) 0.0147(8) -0.0026(9)
C18 0.0583(10) 0.0714(12) 0.0462(10) -0.0154(9) 0.0150(8) -0.0021(9)
N4 0.0554(8) 0.0506(8) 0.0485(8) -0.0048(6) 0.0190(6) -0.0001(6)
C19 0.0576(10) 0.0437(9) 0.0588(10) -0.0048(8) 0.0166(8) 0.0028(8)
O1 0.1209(15) 0.0539(8) 0.0740(10) 0.0085(9) 0.0263(9) 0.0150(7)
C20 0.0548(9) 0.0471(9) 0.0554(10) -0.0061(8) 0.0167(8) -0.0046(8)
C21 0.0460(8) 0.0479(9) 0.0474(9) 0.0022(7) 0.0119(7) 0.0045(7)
C22 0.0621(11) 0.0545(10) 0.0629(11) 0.0115(9) 0.0197(9) 0.0092(9)
C23 0.0608(11) 0.0508(10) 0.0625(11) 0.0034(8) 0.0223(9) -0.0035(9)
O2 0.1321(16) 0.0641(10) 0.0876(12) 0.0207(10) 0.0421(11) -0.0119(8)
C24 0.0530(11) 0.0857(16) 0.0945(17) -0.0058(11) 0.0282(11) -0.0138(13)
C25 0.0514(10) 0.0537(10) 0.0636(11) -0.0069(8) 0.0128(8) 0.0028(8)
C26 0.0741(14) 0.114(2) 0.0604(13) 0.0151(14) 0.0245(11) -0.0004(13)
C27 0.0611(11) 0.0812(14) 0.0491(10) 0.0086(10) 0.0124(8) 0.0083(9)

loop_
_atom_type_symbol
_atom_type_description
_atom_type_scat_dispersion_real
_atom_type_scat_dispersion_imag
_atom_type_scat_source
C C 0.0181 0.0091 'International Tables Vol C Tables 4.2.6.8 and 6.1.1.4'
H H 0.0000 0.0000 'International Tables Vol C Tables 4.2.6.8 and 6.1.1.4'
N N 0.0311 0.0180 'International Tables Vol C Tables 4.2.6.8 and 6.1.1.4'
O O 0.0492 0.0322 'International Tables Vol C Tables 4.2.6.8 and 6.1.1.4'

loop_
_geom_angle_atom_site_label_1
_geom_angle_atom_site_label_2
_geom_angle_atom_site_label_3
_geom_angle
C6 N1 C2 115.25(19)
N1 C2 N5 125.77(16)
N1 C2 N2 116.99(16)
N5 C2 N2 117.22(16)
N5 C4 C5 123.5(2)
N5 C4 H4 118.3
C5 C4 H4 118.3
C4 N5 C2 115.67(18)
C4 C5 C6 116.06(19)
C4 C5 H5 122.0
C6 C5 H5 122.0
N1 C6 C5 123.8(2)
N1 C6 H6 118.1
C5 C6 H6 118.1
C2 N2 C11 121.48(14)
C2 N2 C14 122.36(15)
C11 N2 C14 113.46(14)
N2 C11 C12 110.05(15)
N2 C11 H11A 109.6
C12 C11 H11A 109.6
N2 C11 H11B 109.6
C12 C11 H11B 109.6
H11A C11 H11B 108.2
N3 C12 C11 111.15(15)
N3 C12 H12A 109.4
C11 C12 H12A 109.4
N3 C12 H12B 109.4
C11 C12 H12B 109.4
H12A C12 H12B 108.0
C12 N3 C13 108.35(13)
C12 N3 C15 110.77(14)
C13 N3 C15 111.77(14)
N3 C13 C14 111.05(14)
N3 C13 H13A 109.4
C14 C13 H13A 109.4
N3 C13 H13B 109.4
C14 C13 H13B 109.4
H13A C13 H13B 108.0
N2 C14 C13 110.13(15)
N2 C14 H14A 109.6
C13 C14 H14A 109.6
N2 C14 H14B 109.6
C13 C14 H14B 109.6
H14A C14 H14B 108.1
N3 C15 C16 113.74(15)
N3 C15 H15A 108.8
C16 C15 H15A 108.8
N3 C15 H15B 108.8
C16 C15 H15B 108.8
H15A C15 H15B 107.7
C15 C16 C17 112.36(15)
C15 C16 H16A 109.1
C17 C16 H16A 109.1
C15 C16 H16B 109.1
C17 C16 H16B 109.1
H16A C16 H16B 107.9
C18 C17 C16 111.47(16)
C18 C17 H17A 109.3
C16 C17 H17A 109.3
C18 C17 H17B 109.3
C16 C17 H17B 109.3
H17A C17 H17B 108.0
N4 C18 C17 112.16(16)
N4 C18 H18A 109.2
C17 C18 H18A 109.2
N4 C18 H18B 109.2
C17 C18 H18B 109.2
H18A C18 H18B 107.9
C23 N4 C19 123.98(15)
C23 N4 C18 118.12(15)
C19 N4 C18 117.88(16)
O1 C19 N4 119.46(18)
O1 C19 C20 122.51(18)
N4 C19 C20 117.99(16)
C19 C20 C21 114.69(15)
C19 C20 H20A 108.6
C21 C20 H20A 108.6
C19 C20 H20B 108.6
C21 C20 H20B 108.6
H20A C20 H20B 107.6
C22 C21 C20 107.28(14)
C22 C21 C27 111.92(15)
C20 C21 C27 111.05(16)
C22 C21 C25 114.10(16)
C20 C21 C25 110.60(15)
C27 C21 C25 101.92(14)
C23 C22 C21 115.11(16)
C23 C22 H22A 108.5
C21 C22 H22A 108.5
C23 C22 H22B 108.5
C21 C22 H22B 108.5
H22A C22 H22B 107.5
O2 C23 N4 120.00(19)
O2 C23 C22 122.42(19)
N4 C23 C22 117.55(16)
C26 C24 C25 107.30(18)
C26 C24 H24A 110.3
C25 C24 H24A 110.3
C26 C24 H24B 110.3
C25 C24 H24B 110.3
H24A C24 H24B 108.5
C24 C25 C21 105.05(16)
C24 C25 H25A 110.7
C21 C25 H25A 110.7
C24 C25 H25B 110.7
C21 C25 H25B 110.7
H25A C25 H25B 108.8
C24 C26 C27 106.09(19)
C24 C26 H26A 110.5
C27 C26 H26A 110.5
C24 C26 H26B 110.5
C27 C26 H26B 110.5
H26A C26 H26B 108.7
C26 C27 C21 105.27(16)
C26 C27 H27A 110.7
C21 C27 H27A 110.7
C26 C27 H27B 110.7
C21 C27 H27B 110.7
H27A C27 H27B 108.8

loop_
_geom_bond_atom_site_label_1
_geom_bond_atom_site_label_2
_geom_bond_distance
_geom_bond_publ_flag
N1 C6 1.331(3) ?
N1 C2 1.343(2) ?
C2 N5 1.345(2) ?
C2 N2 1.356(2) yes
C4 N5 1.330(2) ?
C4 C5 1.362(3) ?
C4 H4 0.9300 ?
C5 C6 1.368(3) ?
C5 H5 0.9300 ?
C6 H6 0.9300 ?
N2 C11 1.456(2) yes
N2 C14 1.457(2) yes
C11 C12 1.511(2) ?
C11 H11A 0.9700 ?
C11 H11B 0.9700 ?
C12 N3 1.457(2) yes
C12 H12A 0.9700 ?
C12 H12B 0.9700 ?
N3 C13 1.460(2) yes
N3 C15 1.462(2) yes
C13 C14 1.511(3) ?
C13 H13A 0.9700 ?
C13 H13B 0.9700 ?
C14 H14A 0.9700 ?
C14 H14B 0.9700 ?
C15 C16 1.513(2) ?
C15 H15A 0.9700 ?
C15 H15B 0.9700 ?
C16 C17 1.517(2) ?
C16 H16A 0.9700 ?
C16 H16B 0.9700 ?
C17 C18 1.514(3) ?
C17 H17A 0.9700 ?
C17 H17B 0.9700 ?
C18 N4 1.472(2) yes
C18 H18A 0.9700 ?
C18 H18B 0.9700 ?
N4 C23 1.397(2) yes
N4 C19 1.397(2) yes
C19 O1 1.207(2) yes
C19 C20 1.491(3) ?
C20 C21 1.526(2) ?
C20 H20A 0.9700 ?
C20 H20B 0.9700 ?
C21 C22 1.525(2) ?
C21 C27 1.532(2) ?
C21 C25 1.537(2) ?
C22 C23 1.494(3) ?
C22 H22A 0.9700 ?
C22 H22B 0.9700 ?
C23 O2 1.212(2) yes
C24 C26 1.506(3) ?
C24 C25 1.529(3) ?
C24 H24A 0.9700 ?
C24 H24B 0.9700 ?
C25 H25A 0.9700 ?
C25 H25B 0.9700 ?
C26 C27 1.515(3) ?
C26 H26A 0.9700 ?
C26 H26B 0.9700 ?
C27 H27A 0.9700 ?
C27 H27B 0.9700 ?

loop_
_geom_torsion_atom_site_label_1
_geom_torsion_atom_site_label_2
_geom_torsion_atom_site_label_3
_geom_torsion_atom_site_label_4
_geom_torsion
_geom_torsion_publ_flag
C6 N1 C2 N5 -1.8(3) ?
C6 N1 C2 N2 177.16(19) ?
C5 C4 N5 C2 -0.2(3) ?
N1 C2 N5 C4 1.5(3) ?
N2 C2 N5 C4 -177.50(17) ?
N5 C4 C5 C6 -0.5(3) ?
C2 N1 C6 C5 1.0(3) ?
C4 C5 C6 N1 0.1(3) ?
N1 C2 N2 C11 11.9(3) ?
N5 C2 N2 C11 -169.08(17) ?
N1 C2 N2 C14 172.05(18) ?
N5 C2 N2 C14 -8.9(3) ?
C2 N2 C11 C12 -145.26(18) ?
C14 N2 C11 C12 52.9(2) ?
N2 C11 C12 N3 -56.7(2) ?
C11 C12 N3 C13 60.6(2) ?
C11 C12 N3 C15 -176.46(16) ?
C12 N3 C13 C14 -60.48(19) ?
C15 N3 C13 C14 177.19(14) ?
C2 N2 C14 C13 145.45(18) ?
C11 N2 C14 C13 -52.9(2) ?
N3 C13 C14 N2 56.5(2) ?
C12 N3 C15 C16 166.84(17) ?
C13 N3 C15 C16 -72.2(2) ?
N3 C15 C16 C17 -173.9(2) yes
C15 C16 C17 C18 172.3(2) yes
C16 C17 C18 N4 177.7(2) yes
C17 C18 N4 C23 -94.3(2) ?
C17 C18 N4 C19 84.1(2) ?
C23 N4 C19 O1 -178.55(19) ?
C18 N4 C19 O1 3.2(3) ?
C23 N4 C19 C20 3.9(3) ?
C18 N4 C19 C20 -174.36(15) ?
O1 C19 C20 C21 152.9(2) ?
N4 C19 C20 C21 -29.6(2) ?
C19 C20 C21 C22 51.4(2) ?
C19 C20 C21 C27 174.00(15) ?
C19 C20 C21 C25 -73.6(2) ?
C20 C21 C22 C23 -51.3(2) ?
C27 C21 C22 C23 -173.37(17) ?
C25 C21 C22 C23 71.5(2) ?
C19 N4 C23 O2 178.0(2) ?
C18 N4 C23 O2 -3.8(3) ?
C19 N4 C23 C22 -3.6(3) ?
C18 N4 C23 C22 174.67(16) ?
C21 C22 C23 O2 -152.5(2) ?
C21 C22 C23 N4 29.1(3) ?
C26 C24 C25 C21 -18.6(3) ?
C22 C21 C25 C24 155.03(17) ?
C20 C21 C25 C24 -83.9(2) ?
C27 C21 C25 C24 34.2(2) ?
C25 C24 C26 C27 -4.9(3) ?
C24 C26 C27 C21 26.8(3) ?
C22 C21 C27 C26 -159.96(19) ?
C20 C21 C27 C26 80.2(2) ?
C25 C21 C27 C26 -37.6(2) ?

loop_
_cod_related_entry_id
_cod_related_entry_database
_cod_related_entry_code
1 ChemSpider 2383
